data_1548635
loop_
_publ_author_name
'Zheng, Xinxin'
'Guo, Rui'
'Zhang, Guozhu'
'Zhang, Dayong'

_publ_section_title
;
 Rhodium(i)-catalyzed asymmetric [4&#x00A0;+ 2] cycloaddition reactions of
 2-alkylenecyclobutanols with cyclic enones through C-C bond cleavage:
 efficient access to <i>trans</i>-bicyclic compounds.
;
_journal_issue 7
_journal_name_full 'Chemical science'
_journal_page_first 1873
_journal_page_last 1877
_journal_paper_doi 10.1039/c7sc04784c
_journal_volume 9
_journal_year 2018
_chemical_absolute_configuration rmad
_chemical_formula_moiety 'C23 H24 O2'
_chemical_formula_sum 'C23 H24 O2'
_chemical_formula_weight 332.42
_space_group_crystal_system orthorhombic
_space_group_IT_number 19
_space_group_name_Hall 'P 2ac 2ab'
_space_group_name_H-M_alt 'P 21 21 21'
_symmetry_space_group_name_Hall 'P 2ac 2ab'
_symmetry_space_group_name_H-M 'P 21 21 21'
_atom_sites_solution_hydrogens geom
_atom_sites_solution_primary dual
_audit_creation_date 2016-12-30
_audit_creation_method
;
Olex2 1.2
(compiled 2016.11.30 svn.r3356 for OlexSys, GUI svn.r5269)
;
_audit_update_record
;
2017-09-19 deposited with the CCDC.
2018-01-05 downloaded from the CCDC.
;
_cell_angle_alpha 90
_cell_angle_beta 90
_cell_angle_gamma 90
_cell_formula_units_Z 4
_cell_length_a 9.7798(2)
_cell_length_b 10.6568(2)
_cell_length_c 17.5257(3)
_cell_measurement_reflns_used 4751
_cell_measurement_temperature 296
_cell_measurement_theta_max 68.72
_cell_measurement_theta_min 4.86
_cell_volume 1826.55(6)
_computing_cell_refinement 'SAINT v7.68A (Bruker, 2009)'
_computing_data_reduction 'SAINT v7.68A (Bruker, 2009)'
_computing_molecular_graphics 'Olex2 (Dolomanov et al., 2009)'
_computing_publication_material 'Olex2 (Dolomanov et al., 2009)'
_computing_structure_refinement 'ShelXL (Sheldrick, 2015)'
_computing_structure_solution 'ShelXT (Sheldrick, 2015)'
_diffrn_ambient_temperature 296.15
_diffrn_measured_fraction_theta_full 0.993
_diffrn_measured_fraction_theta_max 0.983
_diffrn_measurement_device_type 'Bruker APEX-II CCD'
_diffrn_measurement_method '\f and \w scans'
_diffrn_radiation_monochromator graphite
_diffrn_radiation_type CuK\a
_diffrn_radiation_wavelength 1.54178
_diffrn_reflns_av_R_equivalents 0.0302
_diffrn_reflns_av_unetI/netI 0.0285
_diffrn_reflns_Laue_measured_fraction_full 0.993
_diffrn_reflns_Laue_measured_fraction_max 0.983
_diffrn_reflns_limit_h_max 11
_diffrn_reflns_limit_h_min -11
_diffrn_reflns_limit_k_max 12
_diffrn_reflns_limit_k_min -12
_diffrn_reflns_limit_l_max 20
_diffrn_reflns_limit_l_min -21
_diffrn_reflns_number 11201
_diffrn_reflns_point_group_measured_fraction_full 0.975
_diffrn_reflns_point_group_measured_fraction_max 0.955
_diffrn_reflns_theta_full 67.679
_diffrn_reflns_theta_max 69.652
_diffrn_reflns_theta_min 4.857
_diffrn_standards_number 0
_exptl_absorpt_coefficient_mu 0.589
_exptl_absorpt_correction_T_max 0.7532
_exptl_absorpt_correction_T_min 0.4553
_exptl_absorpt_correction_type multi-scan
_exptl_absorpt_process_details
;
SADABS-2008/1 (Bruker,2008) was used for absorption correction.
wR2(int) was 0.1240 before and 0.0495 after correction.
The Ratio of minimum to maximum transmission is 0.6045.
The \l/2 correction factor is 0.0015.
;
_exptl_crystal_colour colourless
_exptl_crystal_density_diffrn 1.209
_exptl_crystal_description block
_exptl_crystal_F_000 712
_exptl_crystal_size_max 0.22
_exptl_crystal_size_mid 0.18
_exptl_crystal_size_min 0.15
_refine_diff_density_max 0.316
_refine_diff_density_min -0.204
_refine_diff_density_rms 0.054
_refine_ls_abs_structure_details
;
 Flack x determined using 1168 quotients [(I+)-(I-)]/[(I+)+(I-)]
 (Parsons, Flack and Wagner, Acta Cryst. B69 (2013) 249-259).
;
_refine_ls_abs_structure_Flack -0.02(11)
_refine_ls_extinction_method none
_refine_ls_goodness_of_fit_ref 1.043
_refine_ls_hydrogen_treatment constr
_refine_ls_matrix_type full
_refine_ls_number_parameters 227
_refine_ls_number_reflns 3280
_refine_ls_number_restraints 0
_refine_ls_restrained_S_all 1.043
_refine_ls_R_factor_all 0.0454
_refine_ls_R_factor_gt 0.0426
_refine_ls_shift/su_max 0.023
_refine_ls_shift/su_mean 0.001
_refine_ls_structure_factor_coef Fsqd
_refine_ls_weighting_details 'w=1/[\s^2^(Fo^2^)+(0.0813P)^2^+0.0698P] where P=(Fo^2^+2Fc^2^)/3'
_refine_ls_weighting_scheme calc
_refine_ls_wR_factor_gt 0.1134
_refine_ls_wR_factor_ref 0.1179
_reflns_Friedel_coverage 0.692
_reflns_Friedel_fraction_full 0.949
_reflns_Friedel_fraction_max 0.917
_reflns_number_gt 3055
_reflns_number_total 3280
_reflns_threshold_expression 'I > 2\s(I)'
_cod_data_source_file c7sc04784c2.cif
_cod_data_source_block cu_dm16920_0m
_cod_depositor_comments 'Adding full bibliography for 1548635.cif.'
_cod_database_code 1548635
_shelx_space_group_comment
;
The symmetry employed for this shelxl refinement is uniquely defined
by the following loop, which should always be used as a source of
symmetry information in preference to the above space-group names.
They are only intended as comments.
;
_shelx_estimated_absorpt_t_max 0.917
_shelx_estimated_absorpt_t_min 0.881
_olex2_refinement_description
;
1. Fixed Uiso
 At 1.2 times of:
  All C(H) groups, All C(H,H) groups
 At 1.5 times of:
  All O(H) groups
2.a Ternary CH refined with riding coordinates:
 C5(H5), C10(H10)
2.b Secondary CH2 refined with riding coordinates:
 C2(H2A,H2B), C3(H3A,H3B), C6(H6A,H6B), C7(H7A,H7B), C8(H8A,H8B)
2.c Aromatic/amide H refined with riding coordinates:
 C12(H12), C13(H13), C14(H14), C15(H15), C16(H16), C17(H17), C19(H19),
 C20(H20), C21(H21), C22(H22), C23(H23)
2.d Idealised tetrahedral OH refined as rotating group:
 O1(H1)
;
_shelx_shelxl_version_number 2016/6
_olex2_submission_special_instructions 'No special instructions were received'

loop_
_space_group_symop_operation_xyz
'x, y, z'
'-x+1/2, -y, z+1/2'
'-x, y+1/2, -z+1/2'
'x+1/2, -y+1/2, -z'

loop_
_atom_site_label
_atom_site_type_symbol
_atom_site_fract_x
_atom_site_fract_y
_atom_site_fract_z
_atom_site_U_iso_or_equiv
_atom_site_adp_type
_atom_site_occupancy
_atom_site_site_symmetry_order
_atom_site_calc_flag
_atom_site_refinement_flags_posn
O1 O 0.6921(2) -0.06348(16) 0.40520(10) 0.0662(5) Uani 1 1 d .
H1 H 0.644203 -0.038888 0.440593 0.099 Uiso 1 1 calc GR
O2 O 0.5016(2) -0.15420(18) 0.30380(13) 0.0829(6) Uani 1 1 d .
C1 C 0.6940(2) 0.0298(2) 0.34586(12) 0.0542(5) Uani 1 1 d .
C2 C 0.7667(2) 0.1428(2) 0.38082(12) 0.0552(5) Uani 1 1 d .
H2A H 0.856508 0.117543 0.398573 0.066 Uiso 1 1 calc R
H2B H 0.778885 0.206861 0.342076 0.066 Uiso 1 1 calc R
C3 C 0.6859(3) 0.1971(2) 0.44711(12) 0.0584(5) Uani 1 1 d .
H3A H 0.674535 0.133828 0.486367 0.070 Uiso 1 1 calc R
H3B H 0.735424 0.267284 0.469044 0.070 Uiso 1 1 calc R
C4 C 0.5480(2) 0.2405(2) 0.41964(11) 0.0536(5) Uani 1 1 d .
C5 C 0.4639(2) 0.1337(2) 0.38747(11) 0.0538(5) Uani 1 1 d .
H5 H 0.449217 0.073393 0.428883 0.065 Uiso 1 1 calc R
C6 C 0.3233(2) 0.1698(3) 0.35639(14) 0.0623(6) Uani 1 1 d .
H6A H 0.271614 0.211598 0.396177 0.075 Uiso 1 1 calc R
H6B H 0.334695 0.228408 0.314539 0.075 Uiso 1 1 calc R
C7 C 0.2436(3) 0.0565(3) 0.32858(15) 0.0723(7) Uani 1 1 d .
H7A H 0.224445 0.001525 0.371372 0.087 Uiso 1 1 calc R
H7B H 0.156960 0.083988 0.307448 0.087 Uiso 1 1 calc R
C8 C 0.3226(3) -0.0154(3) 0.26829(17) 0.0779(8) Uani 1 1 d .
H8A H 0.273938 -0.091875 0.255421 0.093 Uiso 1 1 calc R
H8B H 0.330411 0.035056 0.222451 0.093 Uiso 1 1 calc R
C9 C 0.4625(3) -0.0473(3) 0.29751(14) 0.0637(6) Uani 1 1 d .
C10 C 0.5464(2) 0.0647(2) 0.32369(12) 0.0508(5) Uani 1 1 d .
H10 H 0.552416 0.122388 0.280281 0.061 Uiso 1 1 calc R
C11 C 0.7782(2) -0.0165(2) 0.27769(14) 0.0598(5) Uani 1 1 d .
C12 C 0.8681(3) -0.1164(3) 0.28614(18) 0.0759(7) Uani 1 1 d .
H12 H 0.873577 -0.158181 0.332622 0.091 Uiso 1 1 calc R
C13 C 0.9501(3) -0.1545(4) 0.2253(2) 0.0904(10) Uani 1 1 d .
H13 H 1.011222 -0.220425 0.232028 0.108 Uiso 1 1 calc R
C14 C 0.9421(3) -0.0960(3) 0.1558(2) 0.0877(9) Uani 1 1 d .
H14 H 0.995179 -0.123715 0.115085 0.105 Uiso 1 1 calc R
C15 C 0.8550(3) 0.0036(3) 0.14683(19) 0.0824(8) Uani 1 1 d .
H15 H 0.850439 0.045041 0.100195 0.099 Uiso 1 1 calc R
C16 C 0.7734(3) 0.0430(3) 0.20726(15) 0.0702(6) Uani 1 1 d .
H16 H 0.714421 0.110553 0.200360 0.084 Uiso 1 1 calc R
C17 C 0.5048(2) 0.3592(2) 0.42150(12) 0.0586(5) Uani 1 1 d .
H17 H 0.417230 0.373715 0.402798 0.070 Uiso 1 1 calc R
C18 C 0.5797(2) 0.4701(2) 0.44976(13) 0.0566(5) Uani 1 1 d .
C19 C 0.5130(3) 0.5604(2) 0.49315(17) 0.0692(6) Uani 1 1 d .
H19 H 0.420365 0.550767 0.503724 0.083 Uiso 1 1 calc R
C20 C 0.5811(3) 0.6638(2) 0.5208(2) 0.0799(8) Uani 1 1 d .
H20 H 0.534711 0.721849 0.550836 0.096 Uiso 1 1 calc R
C21 C 0.7175(3) 0.6821(2) 0.50437(19) 0.0794(8) Uani 1 1 d .
H21 H 0.763322 0.752087 0.523119 0.095 Uiso 1 1 calc R
C22 C 0.7851(3) 0.5957(3) 0.45996(17) 0.0735(7) Uani 1 1 d .
H22 H 0.876925 0.607644 0.448222 0.088 Uiso 1 1 calc R
C23 C 0.7176(3) 0.4919(2) 0.43286(14) 0.0637(6) Uani 1 1 d .
H23 H 0.764644 0.434639 0.402571 0.076 Uiso 1 1 calc R

loop_
_atom_site_aniso_label
_atom_site_aniso_U_11
_atom_site_aniso_U_22
_atom_site_aniso_U_33
_atom_site_aniso_U_23
_atom_site_aniso_U_13
_atom_site_aniso_U_12
O1 0.0754(11) 0.0564(9) 0.0666(9) 0.0148(7) -0.0049(8) 0.0005(8)
O2 0.0778(12) 0.0627(11) 0.1082(14) -0.0174(10) -0.0014(11) -0.0069(10)
C1 0.0562(12) 0.0480(10) 0.0585(10) 0.0054(9) -0.0013(9) -0.0002(9)
C2 0.0488(10) 0.0521(11) 0.0647(10) 0.0034(9) -0.0045(9) 0.0015(9)
C3 0.0660(13) 0.0570(11) 0.0523(10) 0.0017(9) -0.0113(10) -0.0006(10)
C4 0.0540(11) 0.0629(12) 0.0440(8) 0.0001(9) 0.0034(8) 0.0006(10)
C5 0.0522(11) 0.0640(12) 0.0453(9) 0.0041(9) 0.0033(8) -0.0027(10)
C6 0.0481(11) 0.0793(15) 0.0596(11) -0.0035(11) 0.0044(10) 0.0005(11)
C7 0.0510(12) 0.0893(17) 0.0766(14) 0.0032(13) -0.0004(11) -0.0103(13)
C8 0.0659(15) 0.0891(19) 0.0786(15) -0.0152(15) -0.0117(13) -0.0131(15)
C9 0.0584(12) 0.0699(15) 0.0629(11) -0.0093(11) 0.0059(10) -0.0090(12)
C10 0.0497(10) 0.0535(10) 0.0492(9) 0.0011(8) 0.0023(8) -0.0024(9)
C11 0.0467(11) 0.0579(12) 0.0747(13) -0.0071(10) 0.0008(10) -0.0039(10)
C12 0.0555(13) 0.0781(16) 0.0943(18) -0.0083(15) -0.0074(13) 0.0098(13)
C13 0.0497(13) 0.094(2) 0.128(3) -0.032(2) 0.0000(15) 0.0117(15)
C14 0.0550(13) 0.104(2) 0.104(2) -0.028(2) 0.0242(15) -0.0088(15)
C15 0.0695(16) 0.093(2) 0.0848(17) -0.0082(16) 0.0259(14) -0.0151(16)
C16 0.0656(14) 0.0683(14) 0.0766(14) 0.0001(11) 0.0198(13) -0.0036(12)
C17 0.0490(10) 0.0674(13) 0.0596(10) -0.0022(10) 0.0033(9) 0.0043(10)
C18 0.0545(12) 0.0547(11) 0.0605(11) 0.0075(10) 0.0052(10) 0.0077(10)
C19 0.0615(13) 0.0532(11) 0.0929(16) 0.0061(12) 0.0159(13) 0.0096(11)
C20 0.0858(18) 0.0465(11) 0.1075(19) -0.0024(13) 0.0204(17) 0.0117(12)
C21 0.0858(18) 0.0462(11) 0.1063(19) 0.0001(13) 0.0077(17) -0.0055(12)
C22 0.0625(13) 0.0643(14) 0.0937(17) 0.0096(13) 0.0125(14) -0.0051(12)
C23 0.0600(13) 0.0624(12) 0.0687(12) -0.0009(10) 0.0112(11) 0.0043(11)

loop_
_atom_type_symbol
_atom_type_description
_atom_type_scat_dispersion_real
_atom_type_scat_dispersion_imag
_atom_type_scat_source
C C 0.0181 0.0091 'International Tables Vol C Tables 4.2.6.8 and 6.1.1.4'
H H 0.0000 0.0000 'International Tables Vol C Tables 4.2.6.8 and 6.1.1.4'
O O 0.0492 0.0322 'International Tables Vol C Tables 4.2.6.8 and 6.1.1.4'

loop_
_geom_angle_atom_site_label_1
_geom_angle_atom_site_label_2
_geom_angle_atom_site_label_3
_geom_angle
C1 O1 H1 109.5
O1 C1 C2 105.14(17)
O1 C1 C10 109.66(18)
O1 C1 C11 110.36(18)
C2 C1 C10 110.33(18)
C2 C1 C11 108.46(18)
C11 C1 C10 112.62(18)
C1 C2 H2A 109.3
C1 C2 H2B 109.3
H2A C2 H2B 108.0
C3 C2 C1 111.42(19)
C3 C2 H2A 109.3
C3 C2 H2B 109.3
C2 C3 H3A 109.7
C2 C3 H3B 109.7
H3A C3 H3B 108.2
C4 C3 C2 109.77(17)
C4 C3 H3A 109.7
C4 C3 H3B 109.7
C3 C4 C5 112.1(2)
C17 C4 C3 124.6(2)
C17 C4 C5 123.4(2)
C4 C5 H5 107.3
C4 C5 C6 115.6(2)
C4 C5 C10 109.88(17)
C6 C5 H5 107.3
C6 C5 C10 109.14(17)
C10 C5 H5 107.3
C5 C6 H6A 109.2
C5 C6 H6B 109.2
H6A C6 H6B 107.9
C7 C6 C5 112.1(2)
C7 C6 H6A 109.2
C7 C6 H6B 109.2
C6 C7 H7A 109.4
C6 C7 H7B 109.4
H7A C7 H7B 108.0
C8 C7 C6 111.3(2)
C8 C7 H7A 109.4
C8 C7 H7B 109.4
C7 C8 H8A 109.7
C7 C8 H8B 109.7
H8A C8 H8B 108.2
C9 C8 C7 110.0(2)
C9 C8 H8A 109.7
C9 C8 H8B 109.7
O2 C9 C8 122.3(3)
O2 C9 C10 122.8(2)
C8 C9 C10 114.7(2)
C1 C10 C5 114.64(17)
C1 C10 H10 106.9
C5 C10 H10 106.9
C9 C10 C1 113.15(19)
C9 C10 C5 107.87(18)
C9 C10 H10 106.9
C12 C11 C1 120.3(2)
C12 C11 C16 117.8(2)
C16 C11 C1 121.8(2)
C11 C12 H12 119.8
C11 C12 C13 120.4(3)
C13 C12 H12 119.8
C12 C13 H13 119.5
C14 C13 C12 121.0(3)
C14 C13 H13 119.5
C13 C14 H14 120.4
C15 C14 C13 119.3(3)
C15 C14 H14 120.4
C14 C15 H15 119.9
C14 C15 C16 120.2(3)
C16 C15 H15 119.9
C11 C16 C15 121.3(3)
C11 C16 H16 119.4
C15 C16 H16 119.4
C4 C17 H17 116.2
C4 C17 C18 127.6(2)
C18 C17 H17 116.2
C19 C18 C17 120.4(2)
C19 C18 C23 117.0(2)
C23 C18 C17 122.6(2)
C18 C19 H19 119.3
C20 C19 C18 121.3(2)
C20 C19 H19 119.3
C19 C20 H20 119.7
C19 C20 C21 120.5(3)
C21 C20 H20 119.7
C20 C21 H21 120.4
C22 C21 C20 119.3(3)
C22 C21 H21 120.4
C21 C22 H22 119.9
C23 C22 C21 120.3(3)
C23 C22 H22 119.9
C18 C23 H23 119.2
C22 C23 C18 121.5(2)
C22 C23 H23 119.2

loop_
_geom_bond_atom_site_label_1
_geom_bond_atom_site_label_2
_geom_bond_distance
O1 H1 0.8200
O1 C1 1.439(3)
O2 C9 1.207(3)
C1 C2 1.527(3)
C1 C10 1.540(3)
C1 C11 1.533(3)
C2 H2A 0.9700
C2 H2B 0.9700
C2 C3 1.519(3)
C3 H3A 0.9700
C3 H3B 0.9700
C3 C4 1.505(3)
C4 C5 1.513(3)
C4 C17 1.334(3)
C5 H5 0.9800
C5 C6 1.528(3)
C5 C10 1.562(3)
C6 H6A 0.9700
C6 H6B 0.9700
C6 C7 1.517(4)
C7 H7A 0.9700
C7 H7B 0.9700
C7 C8 1.517(4)
C8 H8A 0.9700
C8 H8B 0.9700
C8 C9 1.500(4)
C9 C10 1.520(3)
C10 H10 0.9800
C11 C12 1.388(4)
C11 C16 1.389(4)
C12 H12 0.9300
C12 C13 1.395(4)
C13 H13 0.9300
C13 C14 1.371(5)
C14 H14 0.9300
C14 C15 1.370(5)
C15 H15 0.9300
C15 C16 1.391(4)
C16 H16 0.9300
C17 H17 0.9300
C17 C18 1.477(4)
C18 C19 1.389(4)
C18 C23 1.401(3)
C19 H19 0.9300
C19 C20 1.376(4)
C20 H20 0.9300
C20 C21 1.379(4)
C21 H21 0.9300
C21 C22 1.375(4)
C22 H22 0.9300
C22 C23 1.373(4)
C23 H23 0.9300
